data_4516455
loop_
_publ_author_name
'Lee, Eunji'
'Ju, Huiyeong'
'Kim, Seulgi'
'Park, Ki-Min'
'Lee, Shim Sung'

_publ_section_title
;
 Anion-Directed Coordination Networks of a Flexible S-Pivot Ligand and
 Anion Exchange in the Solid State
;
_journal_issue 11
_journal_name_full 'Crystal Growth &amp; Design'
_journal_page_first 5427
_journal_paper_doi 10.1021/acs.cgd.5b01050
_journal_volume 15
_journal_year 2015
_chemical_formula_moiety 'C16 H12 Cu2 Hg I4 N2 S'
_chemical_formula_sum 'C16 H12 Cu2 Hg I4 N2 S'
_chemical_formula_weight 1099.61
_space_group_IT_number 15
_space_group_name_Hall '-C 2yc'
_space_group_name_H-M_alt 'C 1 2/c 1'
_symmetry_cell_setting monoclinic
_symmetry_space_group_name_Hall '-C 2yc'
_symmetry_space_group_name_H-M 'C 1 2/c 1'
_atom_sites_solution_hydrogens geom
_atom_sites_solution_primary direct
_atom_sites_solution_secondary difmap
_audit_creation_method SHELXL-97
_cell_angle_alpha 90.00
_cell_angle_beta 94.878(2)
_cell_angle_gamma 90.00
_cell_formula_units_Z 4
_cell_length_a 9.8559(2)
_cell_length_b 14.1444(4)
_cell_length_c 16.2582(5)
_cell_measurement_reflns_used 6211
_cell_measurement_temperature 173(2)
_cell_measurement_theta_max 28.27
_cell_measurement_theta_min 2.51
_cell_volume 2258.28(11)
_computing_cell_refinement 'Bruker SAINT'
_computing_data_collection 'Bruker APEX2'
_computing_data_reduction 'Bruker SAINT'
_computing_molecular_graphics 'Bruker SHELXTL'
_computing_publication_material 'Bruker SHELXTL'
_computing_structure_refinement 'SHELXL-97 (Sheldrick, 2008)'
_computing_structure_solution 'SHELXS-97 (Sheldrick, 2008)'
_diffrn_ambient_temperature 173(2)
_diffrn_measured_fraction_theta_full 1.000
_diffrn_measured_fraction_theta_max 1.000
_diffrn_measurement_device_type 'Bruker APEX-II CCD'
_diffrn_measurement_method '\f and \w scans'
_diffrn_radiation_monochromator graphite
_diffrn_radiation_source 'fine-focus sealed tube'
_diffrn_radiation_type MoK\a
_diffrn_radiation_wavelength 0.71073
_diffrn_reflns_av_R_equivalents 0.0620
_diffrn_reflns_av_sigmaI/netI 0.0391
_diffrn_reflns_limit_h_max 13
_diffrn_reflns_limit_h_min -11
_diffrn_reflns_limit_k_max 18
_diffrn_reflns_limit_k_min -18
_diffrn_reflns_limit_l_max 21
_diffrn_reflns_limit_l_min -21
_diffrn_reflns_number 18609
_diffrn_reflns_theta_full 28.00
_diffrn_reflns_theta_max 28.00
_diffrn_reflns_theta_min 2.51
_exptl_absorpt_coefficient_mu 14.213
_exptl_absorpt_correction_T_max 0.2655
_exptl_absorpt_correction_T_min 0.2040
_exptl_absorpt_correction_type multi-scan
_exptl_absorpt_process_details sadabs
_exptl_crystal_colour yellow
_exptl_crystal_density_diffrn 3.234
_exptl_crystal_density_method 'not measured'
_exptl_crystal_description block
_exptl_crystal_F_000 1952
_exptl_crystal_size_max 0.16
_exptl_crystal_size_mid 0.14
_exptl_crystal_size_min 0.13
_refine_diff_density_max 1.294
_refine_diff_density_min -0.899
_refine_diff_density_rms 0.182
_refine_ls_extinction_method none
_refine_ls_goodness_of_fit_ref 1.038
_refine_ls_hydrogen_treatment constr
_refine_ls_matrix_type full
_refine_ls_number_parameters 119
_refine_ls_number_reflns 2730
_refine_ls_number_restraints 0
_refine_ls_restrained_S_all 1.038
_refine_ls_R_factor_all 0.0330
_refine_ls_R_factor_gt 0.0275
_refine_ls_shift/su_max 0.001
_refine_ls_shift/su_mean 0.000
_refine_ls_structure_factor_coef Fsqd
_refine_ls_weighting_details 'calc w=1/[\s^2^(Fo^2^)+(0.0227P)^2^+7.8714P] where P=(Fo^2^+2Fc^2^)/3'
_refine_ls_weighting_scheme calc
_refine_ls_wR_factor_gt 0.0589
_refine_ls_wR_factor_ref 0.0614
_reflns_number_gt 2440
_reflns_number_total 2730
_reflns_threshold_expression >2sigma(I)
_cod_data_source_file cg5b01050_si_002.cif
_cod_data_source_block 4
_cod_depositor_comments
;
The following automatic conversions were performed:

data item '_symmetry_cell_setting' value 'Monoclinic' was changed to
'monoclinic' in accordance with the
/home/saulius/struct/COD-crude-data/automatic-downloads/DataCite-retrospective/ACS/depositions/lib/dictionaries/cif_core.dic
dictionary named 'cif_core.dic' version 2.4.2 last updated on
2011-04-26.

Automatic conversion script
Id: cif_fix_values 6909 2019-04-08 15:41:33Z antanas 
;
_cod_original_cell_volume 2258.28(10)
_cod_original_sg_symbol_H-M C2/c
_cod_database_code 4516455

loop_
_symmetry_equiv_pos_as_xyz
'x, y, z'
'-x, y, -z+1/2'
'x+1/2, y+1/2, z'
'-x+1/2, y+1/2, -z+1/2'
'-x, -y, -z'
'x, -y, z-1/2'
'-x+1/2, -y+1/2, -z'
'x+1/2, -y+1/2, z-1/2'

loop_
_atom_site_label
_atom_site_type_symbol
_atom_site_fract_x
_atom_site_fract_y
_atom_site_fract_z
_atom_site_U_iso_or_equiv
_atom_site_adp_type
_atom_site_occupancy
_atom_site_symmetry_multiplicity
_atom_site_calc_flag
_atom_site_refinement_flags
Cu1 Cu 0.70002(6) 0.29444(4) 0.77790(4) 0.02304(14) Uani 1 1 d .
Hg1 Hg 0.5000 0.04036(2) 0.7500 0.02299(9) Uani 1 2 d S
I1 I 0.62734(3) 0.15516(2) 0.872651(18) 0.02352(9) Uani 1 1 d .
I2 I 0.37071(3) -0.08481(3) 0.85339(2) 0.02664(10) Uani 1 1 d .
N1 N 0.7745(5) 0.2307(3) 0.6856(3) 0.0278(10) Uani 1 1 d .
S1 S 1.0000 0.12243(12) 0.2500 0.0162(3) Uani 1 2 d S
C1 C 0.8092(5) 0.1966(4) 0.6278(3) 0.0226(11) Uani 1 1 d .
C2 C 0.8517(5) 0.1564(3) 0.5528(3) 0.0207(10) Uani 1 1 d .
C3 C 0.9882(5) 0.1570(4) 0.5391(3) 0.0219(11) Uani 1 1 d .
H3A H 1.0535 0.1839 0.5786 0.026 Uiso 1 1 calc R
C4 C 1.0283(5) 0.1181(3) 0.4675(3) 0.0214(10) Uani 1 1 d .
H4A H 1.1222 0.1172 0.4583 0.026 Uiso 1 1 calc R
C5 C 0.9339(5) 0.0802(3) 0.4084(3) 0.0185(10) Uani 1 1 d .
C6 C 0.9768(5) 0.0360(3) 0.3310(3) 0.0208(10) Uani 1 1 d .
H6A H 0.9070 -0.0105 0.3103 0.025 Uiso 1 1 calc R
H6B H 1.0633 0.0015 0.3440 0.025 Uiso 1 1 calc R
C7 C 0.7971(5) 0.0820(4) 0.4225(3) 0.0230(11) Uani 1 1 d .
H7A H 0.7317 0.0577 0.3817 0.028 Uiso 1 1 calc R
C8 C 0.7541(5) 0.1182(4) 0.4945(3) 0.0227(11) Uani 1 1 d .
H8A H 0.6604 0.1173 0.5044 0.027 Uiso 1 1 calc R

loop_
_atom_site_aniso_label
_atom_site_aniso_U_11
_atom_site_aniso_U_22
_atom_site_aniso_U_33
_atom_site_aniso_U_23
_atom_site_aniso_U_13
_atom_site_aniso_U_12
Cu1 0.0275(3) 0.0230(3) 0.0195(3) -0.0023(2) 0.0070(3) 0.0018(3)
Hg1 0.02504(15) 0.02153(16) 0.02223(14) 0.000 0.00109(11) 0.000
I1 0.03002(19) 0.01894(18) 0.02094(16) 0.00196(12) -0.00169(14) -0.00493(13)
I2 0.02680(19) 0.0296(2) 0.02431(17) -0.00093(13) 0.00664(14) -0.01152(14)
N1 0.034(3) 0.027(3) 0.024(2) -0.0036(19) 0.0079(19) 0.004(2)
S1 0.0218(8) 0.0152(8) 0.0121(6) 0.000 0.0049(6) 0.000
C1 0.024(3) 0.024(3) 0.020(2) 0.001(2) 0.006(2) 0.003(2)
C2 0.028(3) 0.017(3) 0.018(2) 0.0034(18) 0.009(2) 0.004(2)
C3 0.024(3) 0.028(3) 0.014(2) 0.0021(19) 0.0043(19) 0.000(2)
C4 0.022(2) 0.020(3) 0.023(2) 0.000(2) 0.006(2) -0.001(2)
C5 0.026(3) 0.015(2) 0.016(2) 0.0056(18) 0.0076(19) -0.001(2)
C6 0.032(3) 0.014(2) 0.018(2) 0.0037(18) 0.009(2) -0.004(2)
C7 0.026(3) 0.026(3) 0.017(2) 0.002(2) 0.004(2) -0.005(2)
C8 0.020(2) 0.027(3) 0.022(2) 0.002(2) 0.006(2) -0.003(2)

loop_
_atom_type_symbol
_atom_type_description
_atom_type_scat_dispersion_real
_atom_type_scat_dispersion_imag
_atom_type_scat_source
C C 0.0033 0.0016 'International Tables Vol C Tables 4.2.6.8 and 6.1.1.4'
H H 0.0000 0.0000 'International Tables Vol C Tables 4.2.6.8 and 6.1.1.4'
N N 0.0061 0.0033 'International Tables Vol C Tables 4.2.6.8 and 6.1.1.4'
S S 0.1246 0.1234 'International Tables Vol C Tables 4.2.6.8 and 6.1.1.4'
Cu Cu 0.3201 1.2651 'International Tables Vol C Tables 4.2.6.8 and 6.1.1.4'
I I -0.4742 1.8119 'International Tables Vol C Tables 4.2.6.8 and 6.1.1.4'
Hg Hg -2.3894 9.2266 'International Tables Vol C Tables 4.2.6.8 and 6.1.1.4'

loop_
_geom_angle_atom_site_label_1
_geom_angle_atom_site_label_2
_geom_angle_atom_site_label_3
_geom_angle
_geom_angle_site_symmetry_1
_geom_angle_site_symmetry_3
N1 Cu1 S1 117.15(13) . 7_656
N1 Cu1 I2 113.11(14) . 3
S1 Cu1 I2 105.25(4) 7_656 3
N1 Cu1 I1 104.09(14) . .
S1 Cu1 I1 103.04(4) 7_656 .
I2 Cu1 I1 114.06(2) 3 .
I1 Hg1 I1 108.704(16) . 2_656
I1 Hg1 I2 97.945(9) . .
I1 Hg1 I2 126.426(10) 2_656 .
I1 Hg1 I2 126.425(10) . 2_656
I1 Hg1 I2 97.946(9) 2_656 2_656
I2 Hg1 I2 102.194(17) . 2_656
Cu1 I1 Hg1 98.365(16) . .
Cu1 I2 Hg1 115.702(18) 3_445 .
C1 N1 Cu1 174.3(4) . .
C6 S1 C6 95.9(3) . 2_755
C6 S1 Cu1 110.91(16) . 8
C6 S1 Cu1 109.00(17) 2_755 8
C6 S1 Cu1 109.00(17) . 7_656
C6 S1 Cu1 110.91(16) 2_755 7_656
Cu1 S1 Cu1 118.71(8) 8 7_656
N1 C1 C2 177.9(5) . .
C3 C2 C8 121.0(4) . .
C3 C2 C1 119.5(5) . .
C8 C2 C1 119.5(5) . .
C4 C3 C2 119.2(5) . .
C3 C4 C5 121.1(5) . .
C4 C5 C7 118.8(4) . .
C4 C5 C6 121.5(5) . .
C7 C5 C6 119.6(4) . .
C5 C6 S1 112.9(3) . .
C8 C7 C5 121.5(5) . .
C7 C8 C2 118.3(5) . .

loop_
_geom_bond_atom_site_label_1
_geom_bond_atom_site_label_2
_geom_bond_distance
_geom_bond_site_symmetry_2
Cu1 N1 1.947(4) .
Cu1 S1 2.3071(10) 7_656
Cu1 I2 2.6272(7) 3
Cu1 I1 2.6372(7) .
Hg1 I1 2.7861(3) .
Hg1 I1 2.7861(3) 2_656
Hg1 I2 2.8192(4) .
Hg1 I2 2.8193(4) 2_656
I2 Cu1 2.6272(7) 3_445
N1 C1 1.134(6) .
S1 C6 1.825(5) .
S1 C6 1.825(5) 2_755
S1 Cu1 2.3071(10) 8
S1 Cu1 2.3071(10) 7_656
C1 C2 1.440(7) .
C2 C3 1.382(7) .
C2 C8 1.400(7) .
C3 C4 1.376(7) .
C4 C5 1.387(6) .
C5 C7 1.387(7) .
C5 C6 1.497(6) .
C7 C8 1.378(7) .
